data_7049177
loop_
_publ_author_name
'Lee, Kyounghoon'
'Kim, Chan Woo'
'Buckley, Jimmy L.'
'Vlaisavljevich, Bess'
'Daly, Scott R.'

_publ_section_title
;
 Isolation of ligand-centered borocations in molybdenum complexes
 containing a triaminoborane-bridged diphosphorus ligand.
;
_journal_issue 11
_journal_name_full 'Dalton transactions (Cambridge, England : 2003)'
_journal_page_first 3777
_journal_page_last 3785
_journal_paper_doi 10.1039/c9dt00733d
_journal_volume 48
_journal_year 2019
_chemical_formula_moiety 'C34 H34 B F Mo N3 O4 P2, C H2 Cl2, B F4'
_chemical_formula_sum 'C35 H36 B2 Cl2 F5 Mo N3 O4 P2'
_chemical_formula_weight 908.07
_space_group_crystal_system monoclinic
_space_group_IT_number 14
_space_group_name_Hall '-P 2ybc'
_space_group_name_H-M_alt 'P 1 21/c 1'
_symmetry_space_group_name_Hall '-P 2ybc'
_symmetry_space_group_name_H-M 'P 1 21/c 1'
_atom_sites_solution_hydrogens geom
_atom_sites_solution_primary dual
_audit_creation_date 2018-12-19
_audit_creation_method
;
Olex2 1.2
(compiled 2018.05.29 svn.r3508 for OlexSys, GUI svn.r5506)
;
_audit_update_record
;
2018-12-20 deposited with the CCDC.    2019-02-20 downloaded from the CCDC.
;
_cell_angle_alpha 90
_cell_angle_beta 107.133(5)
_cell_angle_gamma 90
_cell_formula_units_Z 4
_cell_length_a 20.655(2)
_cell_length_b 11.0271(11)
_cell_length_c 17.7885(18)
_cell_measurement_reflns_used 7142
_cell_measurement_temperature 150(2)
_cell_measurement_theta_max 21.86
_cell_measurement_theta_min 2.20
_cell_volume 3871.8(7)
_computing_cell_refinement 'APEX II (Bruker-AXS, 2015)'
_computing_data_collection 'APEX II (Bruker-AXS, 2015)'
_computing_data_reduction 'APEX II (Bruker-AXS, 2015)'
_computing_molecular_graphics 'Olex2 (Dolomanov et al., 2009)'
_computing_publication_material 'Olex2 (Dolomanov et al., 2009)'
_computing_structure_refinement 'ShelXL (Sheldrick, 2015)'
_computing_structure_solution 'ShelXT (Sheldrick, 2015)'
_diffrn_ambient_temperature 150.15
_diffrn_measured_fraction_theta_full 0.999
_diffrn_measured_fraction_theta_max 0.997
_diffrn_measurement_device_type 'Bruker Nonius Kappa APEX II'
_diffrn_measurement_method 'CCD phi and omega scans'
_diffrn_radiation_type MoK\a
_diffrn_radiation_wavelength 0.71073
_diffrn_reflns_av_R_equivalents 0.0651
_diffrn_reflns_av_unetI/netI 0.0562
_diffrn_reflns_Laue_measured_fraction_full 0.999
_diffrn_reflns_Laue_measured_fraction_max 0.997
_diffrn_reflns_limit_h_max 25
_diffrn_reflns_limit_h_min -25
_diffrn_reflns_limit_k_max 13
_diffrn_reflns_limit_k_min -12
_diffrn_reflns_limit_l_max 22
_diffrn_reflns_limit_l_min -22
_diffrn_reflns_number 44334
_diffrn_reflns_point_group_measured_fraction_full 0.999
_diffrn_reflns_point_group_measured_fraction_max 0.997
_diffrn_reflns_theta_full 25.242
_diffrn_reflns_theta_max 26.381
_diffrn_reflns_theta_min 1.032
_exptl_absorpt_coefficient_mu 0.626
_exptl_absorpt_correction_T_max 0.7454
_exptl_absorpt_correction_T_min 0.6680
_exptl_absorpt_correction_type multi-scan
_exptl_absorpt_process_details
'SADABS-2014/5 (Bruker,2014/5) was used for absorption correction. wR2(int) was 0.0624 before and 0.0552 after correction. The Ratio of minimum to maximum transmission is 0.8962. The \l/2 correction factor is 0.00150.'
_exptl_crystal_colour colorless
_exptl_crystal_density_diffrn 1.558
_exptl_crystal_description plate
_exptl_crystal_F_000 1840
_exptl_crystal_size_max 0.17
_exptl_crystal_size_mid 0.13
_exptl_crystal_size_min 0.05
_exptl_transmission_factor_max 0.7454
_exptl_transmission_factor_min 0.6680
_refine_diff_density_max 2.361
_refine_diff_density_min -1.177
_refine_diff_density_rms 0.128
_refine_ls_extinction_method none
_refine_ls_goodness_of_fit_ref 1.065
_refine_ls_hydrogen_treatment mixed
_refine_ls_matrix_type full
_refine_ls_number_parameters 488
_refine_ls_number_reflns 7909
_refine_ls_number_restraints 0
_refine_ls_restrained_S_all 1.065
_refine_ls_R_factor_all 0.1076
_refine_ls_R_factor_gt 0.0733
_refine_ls_shift/su_max 0.000
_refine_ls_shift/su_mean 0.000
_refine_ls_structure_factor_coef Fsqd
_refine_ls_weighting_details 'w=1/[\s^2^(Fo^2^)+(0.0761P)^2^+21.5744P] where P=(Fo^2^+2Fc^2^)/3'
_refine_ls_weighting_scheme calc
_refine_ls_wR_factor_gt 0.1755
_refine_ls_wR_factor_ref 0.1983
_reflns_Friedel_coverage 0.000
_reflns_number_gt 5671
_reflns_number_total 7909
_reflns_threshold_expression 'I > 2\s(I)'
_cod_data_source_file c9dt00733d3.cif
_cod_data_source_block dal1875
_cod_depositor_comments 'Adding full bibliography for 7049175--7049178.cif.'
_cod_database_code 7049177
_shelx_shelxl_version_number 2014/7
_shelx_space_group_comment
;
The symmetry employed for this shelxl refinement is uniquely defined
by the following loop, which should always be used as a source of
symmetry information in preference to the above space-group names.
They are only intended as comments.
;
_shelx_estimated_absorpt_t_max 0.969
_shelx_estimated_absorpt_t_min 0.901
_olex2_refinement_description
;
1. Others
 Fixed Uiso: H2(0.048) H32(0.051) H16(0.041) H36(0.049) H26(0.061) H15(0.056)
 H33(0.063) H45(0.06) H35(0.061) H46(0.051) H34(0.061) H12(0.058) H6A(0.059)
 H6B(0.059) H44(0.067) H13(0.073) H24(0.083) H14(0.065) H43(0.072) H25(0.082)
 H22(0.065) H42(0.061) H23(0.08) H5A(0.084) H5B(0.084) H2A(0.084) H2B(0.084)
 H51A(0.094) H51B(0.094) H3A(0.085) H3B(0.085) H4A(0.087) H4B(0.087) H1A(0.079)
 H1B(0.079)
 Fixed X: H2(0.2143) H32(0.4487) H16(0.3184) H36(0.2509) H3(0.1116)
 H26(0.1974) H15(0.383) H33(0.4787) H45(0.4671) H35(0.2815) H46(0.3968)
 H34(0.3943) H12(0.2783) H6A(0.2739) H6B(0.2704) H44(0.4893) H13(0.3418)
 H24(0.0426) H14(0.3932) H43(0.4549) H25(0.1111) H22(0.1407) H42(0.3845)
 H23(0.0556) H5A(0.1546) H5B(0.1842) H2A(0.0563) H2B(0.0639) H51A(0.0588)
 H51B(0.0678) H3A(0.0487) H3B(0.1158) H4A(0.1635) H4B(0.0946) H1A(0.1465)
 H1B(0.175)
 Fixed Y: H2(0.4609) H32(0.5354) H16(-0.0813) H36(0.595) H3(0.4148) H26(-
 0.1257) H15(-0.2177) H33(0.6982) H45(0.5831) H35(0.7596) H46(0.5943)
 H34(0.8115) H12(0.1026) H6A(0.5573) H6B(0.6292) H44(0.398) H13(-0.0386) H24(-
 0.1258) H14(-0.1987) H43(0.2216) H25(-0.2301) H22(0.1847) H42(0.2286)
 H23(0.0826) H5A(0.6206) H5B(0.6895) H2A(0.1462) H2B(0.2127) H51A(0.7028)
 H51B(0.5589) H3A(0.3555) H3B(0.3063) H4A(0.5189) H4B(0.5595) H1A(0.0608)
 H1B(0.1333)
 Fixed Z: H2(0.5012) H32(0.5441) H16(0.5088) H36(0.4286) H3(0.5345)
 H26(0.4975) H15(0.5998) H33(0.4762) H45(0.7852) H35(0.3646) H46(0.6564)
 H34(0.3867) H12(0.6854) H6A(0.6528) H6B(0.5735) H44(0.8483) H13(0.7751)
 H24(0.2949) H14(0.7317) H43(0.7794) H25(0.4044) H22(0.3759) H42(0.6513)
 H23(0.2838) H5A(0.5365) H5B(0.6184) H2A(0.6016) H2B(0.5245) H51A(0.2099)
 H51B(0.2098) H3A(0.6168) H3B(0.6802) H4A(0.687) H4B(0.6226) H1A(0.57)
 H1B(0.651)
;
_olex2_submission_special_instructions 'No special instructions were received'

loop_
_space_group_symop_operation_xyz
'x, y, z'
'-x, y+1/2, -z+1/2'
'-x, -y, -z'
'x, -y-1/2, z-1/2'

loop_
_atom_site_label
_atom_site_type_symbol
_atom_site_fract_x
_atom_site_fract_y
_atom_site_fract_z
_atom_site_U_iso_or_equiv
_atom_site_adp_type
_atom_site_occupancy
_atom_site_site_symmetry_order
_atom_site_calc_flag
_atom_site_refinement_flags_posn
Mo1 Mo 0.32146(3) 0.23797(4) 0.45027(3) 0.02944(17) Uani 1 1 d .
P1 P 0.24323(8) 0.13222(13) 0.51332(9) 0.0309(4) Uani 1 1 d .
P2 P 0.32677(9) 0.41092(15) 0.53873(10) 0.0344(4) Uani 1 1 d .
Cl2 Cl 0.06066(12) 0.6373(2) 0.09075(14) 0.0725(6) Uani 1 1 d .
Cl1 Cl 0.16813(14) 0.6525(3) 0.23674(16) 0.0905(8) Uani 1 1 d .
O1 O 0.4526(3) 0.1015(5) 0.5551(3) 0.0553(13) Uani 1 1 d .
O4 O 0.3045(3) 0.0170(4) 0.3329(3) 0.0500(12) Uani 1 1 d .
F3 F 0.0468(3) 0.5688(5) 0.3468(3) 0.0801(15) Uani 1 1 d .
O2 O 0.4248(3) 0.3807(4) 0.3842(3) 0.0509(12) Uani 1 1 d .
F1 F 0.2435(2) 0.3418(4) 0.6790(2) 0.0610(12) Uani 1 1 d .
O3 O 0.2111(3) 0.3631(5) 0.3101(3) 0.0576(14) Uani 1 1 d .
C31 C 0.3468(3) 0.5501(5) 0.4940(4) 0.0327(13) Uani 1 1 d .
N1 N 0.1979(3) 0.2140(5) 0.5592(3) 0.0414(13) Uani 1 1 d .
C7 C 0.4042(4) 0.1503(6) 0.5211(4) 0.0380(15) Uani 1 1 d .
F2 F 0.1370(3) 0.4633(6) 0.4164(3) 0.0960(19) Uani 1 1 d .
N2 N 0.2468(3) 0.4490(5) 0.5548(3) 0.0401(13) Uani 1 1 d .
H2 H 0.2143 0.4609 0.5012 0.048 Uiso 1 1 calc R
F4 F 0.0550(3) 0.3756(5) 0.3217(4) 0.112(2) Uani 1 1 d .
C32 C 0.4145(3) 0.5806(6) 0.5074(4) 0.0421(16) Uani 1 1 d .
H32 H 0.4487 0.5354 0.5441 0.051 Uiso 1 1 calc R
C11 C 0.2892(3) 0.0224(5) 0.5865(3) 0.0325(13) Uani 1 1 d .
F5 F 0.0370(3) 0.4321(7) 0.4348(4) 0.117(2) Uani 1 1 d .
C21 C 0.1785(3) 0.0391(6) 0.4444(4) 0.0341(14) Uani 1 1 d .
C16 C 0.3221(3) -0.0717(5) 0.5630(4) 0.0339(14) Uani 1 1 d .
H16 H 0.3184 -0.0813 0.5088 0.041 Uiso 1 1 calc R
C36 C 0.2973(4) 0.6164(6) 0.4394(4) 0.0412(15) Uani 1 1 d .
H36 H 0.2509 0.5950 0.4286 0.049 Uiso 1 1 calc R
C8 C 0.3868(4) 0.3254(6) 0.4066(4) 0.0398(15) Uani 1 1 d .
N3 N 0.1355(3) 0.4035(6) 0.5918(5) 0.0606(18) Uani 1 1 d .
H3 H 0.1116 0.4148 0.5345 0.23(8) Uiso 1 1 calc R
C26 C 0.1689(4) -0.0837(7) 0.4534(4) 0.0510(18) Uani 1 1 d .
H26 H 0.1974 -0.1257 0.4975 0.061 Uiso 1 1 calc R
C15 C 0.3608(4) -0.1529(6) 0.6173(4) 0.0469(17) Uani 1 1 d .
H15 H 0.3830 -0.2177 0.5998 0.056 Uiso 1 1 calc R
C33 C 0.4324(4) 0.6779(6) 0.4671(5) 0.0526(19) Uani 1 1 d .
H33 H 0.4787 0.6982 0.4762 0.063 Uiso 1 1 calc R
C10 C 0.3119(3) 0.0971(6) 0.3749(4) 0.0348(14) Uani 1 1 d .
C41 C 0.3819(3) 0.4129(5) 0.6388(4) 0.0361(14) Uani 1 1 d .
C45 C 0.4489(4) 0.5109(7) 0.7579(4) 0.0499(18) Uani 1 1 d .
H45 H 0.4671 0.5831 0.7852 0.060 Uiso 1 1 calc R
C35 C 0.3157(4) 0.7137(6) 0.4008(4) 0.0509(19) Uani 1 1 d .
H35 H 0.2815 0.7596 0.3646 0.061 Uiso 1 1 calc R
C46 C 0.4076(3) 0.5174(6) 0.6809(4) 0.0427(16) Uani 1 1 d .
H46 H 0.3968 0.5943 0.6564 0.051 Uiso 1 1 calc R
C34 C 0.3824(4) 0.7449(6) 0.4138(4) 0.0512(18) Uani 1 1 d .
H34 H 0.3943 0.8115 0.3867 0.061 Uiso 1 1 calc R
C12 C 0.2985(4) 0.0358(6) 0.6670(4) 0.0487(18) Uani 1 1 d .
H12 H 0.2783 0.1026 0.6854 0.058 Uiso 1 1 calc R
C9 C 0.2471(4) 0.3195(6) 0.3640(4) 0.0401(15) Uani 1 1 d .
C6 C 0.2475(4) 0.5672(6) 0.5968(5) 0.0494(18) Uani 1 1 d .
H6A H 0.2739 0.5573 0.6528 0.059 Uiso 1 1 calc R
H6B H 0.2704 0.6292 0.5735 0.059 Uiso 1 1 calc R
C44 C 0.4636(4) 0.4014(7) 0.7944(4) 0.056(2) Uani 1 1 d .
H44 H 0.4893 0.3980 0.8483 0.067 Uiso 1 1 calc R
C13 C 0.3369(5) -0.0475(7) 0.7206(4) 0.061(2) Uani 1 1 d .
H13 H 0.3418 -0.0386 0.7751 0.073 Uiso 1 1 calc R
C24 C 0.0765(4) -0.0836(10) 0.3339(5) 0.069(3) Uani 1 1 d .
H24 H 0.0426 -0.1258 0.2949 0.083 Uiso 1 1 calc R
C14 C 0.3674(4) -0.1413(7) 0.6952(4) 0.054(2) Uani 1 1 d .
H14 H 0.3932 -0.1987 0.7317 0.065 Uiso 1 1 calc R
C43 C 0.4418(5) 0.2977(7) 0.7546(4) 0.060(2) Uani 1 1 d .
H43 H 0.4549 0.2216 0.7794 0.072 Uiso 1 1 calc R
C25 C 0.1178(4) -0.1459(8) 0.3982(5) 0.068(2) Uani 1 1 d .
H25 H 0.1111 -0.2301 0.4044 0.082 Uiso 1 1 calc R
C22 C 0.1353(3) 0.0999(8) 0.3814(4) 0.054(2) Uani 1 1 d .
H22 H 0.1407 0.1847 0.3759 0.065 Uiso 1 1 calc R
C42 C 0.4006(4) 0.3022(6) 0.6781(4) 0.0511(19) Uani 1 1 d .
H42 H 0.3845 0.2286 0.6513 0.061 Uiso 1 1 calc R
C23 C 0.0849(4) 0.0395(10) 0.3267(5) 0.066(2) Uani 1 1 d .
H23 H 0.0556 0.0826 0.2838 0.080 Uiso 1 1 calc R
C5 C 0.1804(5) 0.6093(7) 0.5925(6) 0.070(3) Uani 1 1 d .
H5A H 0.1546 0.6206 0.5365 0.084 Uiso 1 1 calc R
H5B H 0.1842 0.6895 0.6184 0.084 Uiso 1 1 calc R
C2 C 0.0857(4) 0.2001(8) 0.5814(6) 0.070(3) Uani 1 1 d .
H2A H 0.0563 0.1462 0.6016 0.084 Uiso 1 1 calc R
H2B H 0.0639 0.2127 0.5245 0.084 Uiso 1 1 calc R
C51 C 0.0830(5) 0.6362(10) 0.1923(6) 0.078(3) Uani 1 1 d .
H51A H 0.0588 0.7028 0.2099 0.094 Uiso 1 1 calc R
H51B H 0.0678 0.5589 0.2098 0.094 Uiso 1 1 calc R
C3 C 0.0938(5) 0.3192(8) 0.6233(6) 0.071(3) Uani 1 1 d .
H3A H 0.0487 0.3555 0.6168 0.085 Uiso 1 1 calc R
H3B H 0.1158 0.3063 0.6802 0.085 Uiso 1 1 calc R
C4 C 0.1405(5) 0.5260(8) 0.6299(6) 0.073(3) Uani 1 1 d .
H4A H 0.1635 0.5189 0.6870 0.087 Uiso 1 1 calc R
H4B H 0.0946 0.5595 0.6226 0.087 Uiso 1 1 calc R
C1 C 0.1528(4) 0.1427(8) 0.5938(6) 0.065(2) Uani 1 1 d .
H1A H 0.1465 0.0608 0.5700 0.079 Uiso 1 1 calc R
H1B H 0.1750 0.1333 0.6510 0.079 Uiso 1 1 calc R
B2 B 0.0673(5) 0.4604(9) 0.3803(5) 0.058(2) Uani 1 1 d .
B1 B 0.2109(5) 0.3408(9) 0.5987(5) 0.052(2) Uani 1 1 d .

loop_
_atom_site_aniso_label
_atom_site_aniso_U_11
_atom_site_aniso_U_22
_atom_site_aniso_U_33
_atom_site_aniso_U_23
_atom_site_aniso_U_13
_atom_site_aniso_U_12
Mo1 0.0436(3) 0.0216(3) 0.0278(3) -0.0010(2) 0.0177(2) -0.0046(2)
P1 0.0410(9) 0.0219(7) 0.0353(8) 0.0053(6) 0.0195(7) 0.0040(6)
P2 0.0384(9) 0.0331(8) 0.0362(9) -0.0106(7) 0.0179(7) -0.0149(7)
Cl2 0.0689(14) 0.0679(14) 0.0735(15) 0.0020(11) 0.0099(11) 0.0103(11)
Cl1 0.0797(17) 0.101(2) 0.0787(17) 0.0294(15) 0.0041(13) 0.0020(15)
O1 0.047(3) 0.056(3) 0.057(3) 0.020(3) 0.006(3) -0.004(3)
O4 0.074(4) 0.035(3) 0.042(3) -0.011(2) 0.019(2) -0.001(2)
F3 0.091(4) 0.067(3) 0.073(3) 0.018(3) 0.010(3) 0.010(3)
O2 0.064(3) 0.047(3) 0.054(3) 0.001(2) 0.035(3) -0.015(2)
F1 0.066(3) 0.069(3) 0.046(2) -0.002(2) 0.013(2) 0.000(2)
O3 0.080(4) 0.057(3) 0.032(3) 0.008(2) 0.010(3) 0.009(3)
C31 0.039(4) 0.023(3) 0.036(3) -0.002(2) 0.011(3) -0.004(2)
N1 0.052(3) 0.033(3) 0.051(3) 0.005(2) 0.035(3) 0.002(2)
C7 0.048(4) 0.031(3) 0.039(4) 0.005(3) 0.019(3) -0.012(3)
F2 0.064(3) 0.148(6) 0.061(3) -0.017(4) -0.004(3) 0.012(3)
N2 0.029(3) 0.046(3) 0.047(3) -0.023(3) 0.015(2) -0.008(2)
F4 0.110(5) 0.080(4) 0.103(5) -0.030(4) -0.037(4) 0.015(3)
C32 0.041(4) 0.026(3) 0.058(4) 0.005(3) 0.012(3) -0.003(3)
C11 0.045(4) 0.025(3) 0.027(3) 0.001(2) 0.011(3) -0.010(3)
F5 0.106(5) 0.142(6) 0.109(5) 0.062(5) 0.040(4) 0.005(4)
C21 0.032(3) 0.041(3) 0.032(3) 0.005(3) 0.013(3) 0.001(3)
C16 0.044(4) 0.024(3) 0.031(3) -0.001(2) 0.006(3) -0.006(3)
C36 0.046(4) 0.042(4) 0.034(3) -0.009(3) 0.009(3) -0.002(3)
C8 0.054(4) 0.031(3) 0.036(3) -0.003(3) 0.015(3) 0.000(3)
N3 0.050(4) 0.045(4) 0.082(5) 0.013(3) 0.012(4) -0.008(3)
C26 0.051(4) 0.047(4) 0.045(4) -0.005(3) -0.002(3) -0.004(3)
C15 0.052(4) 0.033(3) 0.050(4) 0.009(3) 0.004(3) -0.003(3)
C33 0.059(5) 0.034(4) 0.069(5) 0.006(3) 0.026(4) -0.009(3)
C10 0.039(4) 0.036(3) 0.031(3) 0.003(3) 0.012(3) -0.002(3)
C41 0.044(4) 0.029(3) 0.038(3) -0.005(3) 0.016(3) -0.011(3)
C45 0.048(4) 0.049(4) 0.045(4) -0.003(3) 0.003(3) -0.012(3)
C35 0.075(6) 0.039(4) 0.033(4) -0.003(3) 0.006(4) 0.009(4)
C46 0.040(4) 0.034(3) 0.047(4) -0.002(3) 0.001(3) -0.010(3)
C34 0.079(6) 0.031(3) 0.047(4) 0.001(3) 0.023(4) -0.008(4)
C12 0.085(6) 0.030(3) 0.036(4) 0.000(3) 0.026(4) -0.007(3)
C9 0.061(5) 0.031(3) 0.035(4) 0.000(3) 0.024(3) 0.000(3)
C6 0.051(4) 0.043(4) 0.059(5) -0.021(3) 0.024(4) -0.008(3)
C44 0.068(5) 0.065(5) 0.034(4) 0.002(4) 0.014(4) 0.005(4)
C13 0.091(6) 0.059(5) 0.027(4) 0.014(3) 0.008(4) -0.023(5)
C24 0.040(4) 0.117(8) 0.042(5) -0.032(5) -0.001(4) -0.004(5)
C14 0.066(5) 0.037(4) 0.048(4) 0.015(3) 0.001(4) -0.006(4)
C43 0.098(7) 0.046(4) 0.037(4) 0.009(3) 0.023(4) 0.005(4)
C25 0.054(5) 0.064(5) 0.076(6) -0.024(5) 0.002(4) -0.013(4)
C22 0.034(4) 0.070(5) 0.055(5) 0.021(4) 0.008(3) -0.004(4)
C42 0.085(6) 0.033(4) 0.044(4) -0.002(3) 0.032(4) -0.016(4)
C23 0.040(4) 0.110(8) 0.046(5) 0.019(5) 0.008(4) -0.004(5)
C5 0.075(6) 0.035(4) 0.106(7) -0.008(4) 0.038(5) 0.010(4)
C2 0.062(6) 0.063(5) 0.082(6) 0.014(5) 0.014(5) -0.022(4)
C51 0.087(7) 0.083(7) 0.072(6) -0.012(5) 0.034(5) -0.018(5)
C3 0.061(5) 0.070(6) 0.099(7) 0.000(5) 0.051(5) 0.005(4)
C4 0.066(6) 0.070(6) 0.099(7) 0.009(5) 0.050(5) 0.028(5)
C1 0.070(6) 0.057(5) 0.088(6) -0.018(4) 0.052(5) -0.021(4)
B2 0.059(6) 0.054(5) 0.043(5) 0.015(4) -0.011(4) 0.000(4)
B1 0.058(5) 0.059(5) 0.040(5) -0.001(4) 0.016(4) 0.007(4)

loop_
_atom_type_symbol
_atom_type_description
_atom_type_scat_dispersion_real
_atom_type_scat_dispersion_imag
_atom_type_scat_source
C C 0.0033 0.0016 'International Tables Vol C Tables 4.2.6.8 and 6.1.1.4'
H H 0.0000 0.0000 'International Tables Vol C Tables 4.2.6.8 and 6.1.1.4'
B B 0.0013 0.0007 'International Tables Vol C Tables 4.2.6.8 and 6.1.1.4'
Cl Cl 0.1484 0.1585 'International Tables Vol C Tables 4.2.6.8 and 6.1.1.4'
F F 0.0171 0.0103 'International Tables Vol C Tables 4.2.6.8 and 6.1.1.4'
Mo Mo -1.6832 0.6857 'International Tables Vol C Tables 4.2.6.8 and 6.1.1.4'
N N 0.0061 0.0033 'International Tables Vol C Tables 4.2.6.8 and 6.1.1.4'
O O 0.0106 0.0060 'International Tables Vol C Tables 4.2.6.8 and 6.1.1.4'
P P 0.1023 0.0942 'International Tables Vol C Tables 4.2.6.8 and 6.1.1.4'

loop_
_geom_angle_atom_site_label_1
_geom_angle_atom_site_label_2
_geom_angle_atom_site_label_3
_geom_angle
P2 Mo1 P1 89.29(5)
C7 Mo1 P1 92.08(17)
C7 Mo1 P2 95.80(19)
C8 Mo1 P1 176.54(19)
C8 Mo1 P2 88.07(18)
C8 Mo1 C7 86.0(3)
C8 Mo1 C10 93.4(2)
C8 Mo1 C9 86.6(3)
C10 Mo1 P1 89.37(17)
C10 Mo1 P2 177.03(19)
C10 Mo1 C7 86.9(3)
C10 Mo1 C9 86.3(2)
C9 Mo1 P1 95.74(19)
C9 Mo1 P2 91.23(18)
C9 Mo1 C7 169.6(3)
N1 P1 Mo1 119.56(19)
N1 P1 C11 104.9(3)
N1 P1 C21 103.0(3)
C11 P1 Mo1 111.0(2)
C11 P1 C21 103.2(3)
C21 P1 Mo1 113.5(2)
C31 P2 Mo1 110.2(2)
N2 P2 Mo1 114.34(17)
N2 P2 C31 102.0(3)
N2 P2 C41 100.4(3)
C41 P2 Mo1 122.5(2)
C41 P2 C31 105.1(3)
C32 C31 P2 118.3(5)
C32 C31 C36 119.3(6)
C36 C31 P2 121.9(5)
C1 N1 P1 115.2(5)
C1 N1 B1 109.6(6)
B1 N1 P1 131.2(5)
O1 C7 Mo1 174.0(6)
P2 N2 H2 105.5
C6 N2 P2 114.0(4)
C6 N2 H2 105.5
C6 N2 B1 108.7(5)
B1 N2 P2 116.7(4)
B1 N2 H2 105.5
C31 C32 H32 119.9
C31 C32 C33 120.2(7)
C33 C32 H32 119.9
C16 C11 P1 119.0(4)
C16 C11 C12 117.6(6)
C12 C11 P1 123.1(5)
C26 C21 P1 124.7(5)
C22 C21 P1 116.0(5)
C22 C21 C26 119.2(7)
C11 C16 H16 119.6
C11 C16 C15 120.8(6)
C15 C16 H16 119.6
C31 C36 H36 120.1
C35 C36 C31 119.9(7)
C35 C36 H36 120.1
O2 C8 Mo1 176.5(6)
C3 N3 H3 107.2
C3 N3 C4 111.4(7)
C3 N3 B1 110.1(6)
C4 N3 H3 107.2
C4 N3 B1 113.5(6)
B1 N3 H3 107.2
C21 C26 H26 119.9
C21 C26 C25 120.3(7)
C25 C26 H26 119.9
C16 C15 H15 119.5
C14 C15 C16 121.0(7)
C14 C15 H15 119.5
C32 C33 H33 120.0
C34 C33 C32 120.1(7)
C34 C33 H33 120.0
O4 C10 Mo1 177.7(6)
C46 C41 P2 124.7(5)
C46 C41 C42 116.5(6)
C42 C41 P2 118.8(5)
C46 C45 H45 119.9
C44 C45 H45 119.9
C44 C45 C46 120.2(7)
C36 C35 H35 119.3
C34 C35 C36 121.3(7)
C34 C35 H35 119.3
C41 C46 H46 119.5
C45 C46 C41 121.1(6)
C45 C46 H46 119.5
C33 C34 H34 120.4
C35 C34 C33 119.2(7)
C35 C34 H34 120.4
C11 C12 H12 119.6
C13 C12 C11 120.7(7)
C13 C12 H12 119.6
O3 C9 Mo1 171.1(6)
N2 C6 H6A 109.1
N2 C6 H6B 109.1
H6A C6 H6B 107.8
C5 C6 N2 112.7(6)
C5 C6 H6A 109.1
C5 C6 H6B 109.1
C45 C44 H44 119.8
C43 C44 C45 120.4(7)
C43 C44 H44 119.8
C12 C13 H13 119.9
C14 C13 C12 120.1(7)
C14 C13 H13 119.9
C25 C24 H24 120.0
C23 C24 H24 120.0
C23 C24 C25 120.0(8)
C15 C14 H14 120.1
C13 C14 C15 119.7(7)
C13 C14 H14 120.1
C44 C43 H43 119.9
C44 C43 C42 120.1(7)
C42 C43 H43 119.9
C26 C25 H25 120.3
C24 C25 C26 119.4(8)
C24 C25 H25 120.3
C21 C22 H22 119.6
C23 C22 C21 120.9(8)
C23 C22 H22 119.6
C41 C42 H42 119.2
C43 C42 C41 121.5(7)
C43 C42 H42 119.2
C24 C23 H23 119.9
C22 C23 C24 120.2(8)
C22 C23 H23 119.9
C6 C5 H5A 108.6
C6 C5 H5B 108.6
C6 C5 C4 114.8(7)
H5A C5 H5B 107.5
C4 C5 H5A 108.6
C4 C5 H5B 108.6
H2A C2 H2B 108.2
C3 C2 H2A 109.7
C3 C2 H2B 109.7
C1 C2 H2A 109.7
C1 C2 H2B 109.7
C1 C2 C3 109.8(7)
Cl2 C51 H51A 108.8
Cl2 C51 H51B 108.8
Cl1 C51 Cl2 113.8(6)
Cl1 C51 H51A 108.8
Cl1 C51 H51B 108.8
H51A C51 H51B 107.7
N3 C3 C2 110.8(7)
N3 C3 H3A 109.5
N3 C3 H3B 109.5
C2 C3 H3A 109.5
C2 C3 H3B 109.5
H3A C3 H3B 108.1
N3 C4 C5 108.8(7)
N3 C4 H4A 109.9
N3 C4 H4B 109.9
C5 C4 H4A 109.9
C5 C4 H4B 109.9
H4A C4 H4B 108.3
N1 C1 H1A 109.0
N1 C1 H1B 109.0
C2 C1 N1 112.8(7)
C2 C1 H1A 109.0
C2 C1 H1B 109.0
H1A C1 H1B 107.8
F3 B2 F2 109.4(8)
F3 B2 F4 107.8(7)
F4 B2 F2 107.6(8)
F5 B2 F3 112.1(9)
F5 B2 F2 108.2(7)
F5 B2 F4 111.8(9)
F1 B1 N1 116.1(7)
F1 B1 N2 108.7(7)
F1 B1 N3 103.3(6)
N1 B1 N2 117.6(6)
N1 B1 N3 107.8(6)
N3 B1 N2 101.4(6)

loop_
_geom_bond_atom_site_label_1
_geom_bond_atom_site_label_2
_geom_bond_distance
Mo1 P1 2.5093(16)
Mo1 P2 2.4543(16)
Mo1 C7 2.043(7)
Mo1 C8 1.994(7)
Mo1 C10 2.023(6)
Mo1 C9 2.033(7)
P1 N1 1.674(5)
P1 C11 1.826(6)
P1 C21 1.838(7)
P2 C31 1.832(6)
P2 N2 1.807(5)
P2 C41 1.808(7)
Cl2 C51 1.728(10)
Cl1 C51 1.712(10)
O1 C7 1.140(8)
O4 C10 1.138(7)
F3 B2 1.347(10)
O2 C8 1.154(8)
F1 B1 1.388(9)
O3 C9 1.134(8)
C31 C32 1.388(9)
C31 C36 1.393(9)
N1 C1 1.484(9)
N1 B1 1.552(11)
F2 B2 1.393(11)
N2 H2 1.0000
N2 C6 1.500(8)
N2 B1 1.709(11)
F4 B2 1.368(11)
C32 H32 0.9500
C32 C33 1.399(9)
C11 C16 1.373(8)
C11 C12 1.395(9)
F5 B2 1.336(12)
C21 C26 1.384(10)
C21 C22 1.383(9)
C16 H16 0.9500
C16 C15 1.384(9)
C36 H36 0.9500
C36 C35 1.386(10)
N3 H3 1.0000
N3 C3 1.485(10)
N3 C4 1.501(11)
N3 B1 1.676(11)
C26 H26 0.9500
C26 C25 1.394(10)
C15 H15 0.9500
C15 C14 1.358(10)
C33 H33 0.9500
C33 C34 1.391(11)
C41 C46 1.391(8)
C41 C42 1.404(9)
C45 H45 0.9500
C45 C46 1.386(9)
C45 C44 1.363(10)
C35 H35 0.9500
C35 C34 1.371(11)
C46 H46 0.9500
C34 H34 0.9500
C12 H12 0.9500
C12 C13 1.392(11)
C6 H6A 0.9900
C6 H6B 0.9900
C6 C5 1.442(11)
C44 H44 0.9500
C44 C43 1.351(11)
C13 H13 0.9500
C13 C14 1.356(12)
C24 H24 0.9500
C24 C25 1.390(13)
C24 C23 1.379(13)
C14 H14 0.9500
C43 H43 0.9500
C43 C42 1.376(11)
C25 H25 0.9500
C22 H22 0.9500
C22 C23 1.371(11)
C42 H42 0.9500
C23 H23 0.9500
C5 H5A 0.9900
C5 H5B 0.9900
C5 C4 1.511(12)
C2 H2A 0.9900
C2 H2B 0.9900
C2 C3 1.494(12)
C2 C1 1.480(12)
C51 H51A 0.9900
C51 H51B 0.9900
C3 H3A 0.9900
C3 H3B 0.9900
C4 H4A 0.9900
C4 H4B 0.9900
C1 H1A 0.9900
C1 H1B 0.9900
